data_4311156
loop_
_publ_author_name
'Ewa Szajna'
'Piotr Dobrowolski'
'Amy L. Fuller'
'Atta M. Arif'
'Lisa M. Berreau'

_publ_section_title
;
 NMR Studies of Mononuclear Octahedral Ni(II) Complexes Supported by
 Tris((2-pyridyl)methyl)amine-Type Ligands
;
_journal_name_full 'Inorganic Chemistry'
_journal_page_first 3988
_journal_page_last 3997
_journal_paper_doi 10.1021/ic040002a
_journal_volume 43
_journal_year 2004
_chemical_formula_sum 'C36 H35 Cl2 N7 Ni O4'
_chemical_formula_weight 759.32
_chemical_name_systematic
;
  ?
;
_space_group_IT_number 14
_symmetry_cell_setting monoclinic
_symmetry_space_group_name_Hall '-P 2yn'
_symmetry_space_group_name_H-M 'P 1 21/n 1'
_atom_sites_solution_hydrogens geom
_atom_sites_solution_primary direct
_atom_sites_solution_secondary difmap
_audit_creation_method SHELXL-97
_cell_angle_alpha 90.00
_cell_angle_beta 99.4683(15)
_cell_angle_gamma 90.00
_cell_formula_units_Z 4
_cell_length_a 15.4913(4)
_cell_length_b 10.0769(3)
_cell_length_c 23.3121(5)
_cell_measurement_reflns_used 7357
_cell_measurement_temperature 150(1)
_cell_measurement_theta_max 27.485
_cell_measurement_theta_min 1.018
_cell_volume 3589.54(16)
_computing_cell_refinement DENZO-SMN
_computing_data_collection 'Nonius COLLECT'
_computing_data_reduction DENZO-SMN
_computing_molecular_graphics 'WinGX, Ortep3'
_computing_structure_refinement 'SHELXL-97 (Sheldrick, 1997)'
_computing_structure_solution 'SHELXS-97 (Sheldrick, 1990)'
_diffrn_ambient_temperature 150(1)
_diffrn_measured_fraction_theta_full 0.988
_diffrn_measured_fraction_theta_max 0.988
_diffrn_measurement_device_type 'Nonius kappaCCD Diffractometer'
_diffrn_measurement_method 'Phi plus Omega scan'
_diffrn_radiation_monochromator graphite
_diffrn_radiation_source 'fine-focus sealed tube'
_diffrn_radiation_type MoK\a
_diffrn_radiation_wavelength 0.71073
_diffrn_reflns_av_R_equivalents 0.0415
_diffrn_reflns_av_sigmaI/netI 0.0623
_diffrn_reflns_limit_h_max 20
_diffrn_reflns_limit_h_min -20
_diffrn_reflns_limit_k_max 13
_diffrn_reflns_limit_k_min -12
_diffrn_reflns_limit_l_max 30
_diffrn_reflns_limit_l_min -30
_diffrn_reflns_number 13801
_diffrn_reflns_theta_full 27.48
_diffrn_reflns_theta_max 27.48
_diffrn_reflns_theta_min 3.16
_exptl_absorpt_coefficient_mu 0.739
_exptl_absorpt_correction_T_max 0.9365
_exptl_absorpt_correction_T_min 0.7926
_exptl_absorpt_correction_type multi-scan
_exptl_absorpt_process_details 'DENZO-SMN (Otwinowski & Minor, 1997)'
_exptl_crystal_colour 'dark green'
_exptl_crystal_density_diffrn 1.405
_exptl_crystal_density_method 'not measured'
_exptl_crystal_description plate
_exptl_crystal_F_000 1576
_exptl_crystal_size_max 0.33
_exptl_crystal_size_mid 0.25
_exptl_crystal_size_min 0.09
_refine_diff_density_max 0.811
_refine_diff_density_min -0.612
_refine_diff_density_rms 0.078
_refine_ls_extinction_coef 0.0027(6)
_refine_ls_extinction_expression Fc^*^=kFc[1+0.001xFc^2^\l^3^/sin(2\q)]^-1/4^
_refine_ls_extinction_method SHELXL
_refine_ls_goodness_of_fit_ref 1.038
_refine_ls_hydrogen_treatment mixed
_refine_ls_matrix_type full
_refine_ls_number_parameters 570
_refine_ls_number_reflns 8095
_refine_ls_number_restraints 0
_refine_ls_restrained_S_all 1.038
_refine_ls_R_factor_all 0.0913
_refine_ls_R_factor_gt 0.0543
_refine_ls_shift/su_max 0.001
_refine_ls_shift/su_mean 0.000
_refine_ls_structure_factor_coef Fsqd
_refine_ls_weighting_details 'calc w=1/[\s^2^(Fo^2^)+(0.0743P)^2^+2.6950P] where P=(Fo^2^+2Fc^2^)/3'
_refine_ls_weighting_scheme calc
_refine_ls_wR_factor_gt 0.1302
_refine_ls_wR_factor_ref 0.1534
_reflns_number_gt 5603
_reflns_number_total 8095
_reflns_threshold_expression >2sigma(I)
_cod_data_source_file ic040002a.cif
_cod_data_source_block usu096
_cod_depositor_comments
;
The following automatic conversions were performed:
'_exptl_absorpt_correction_type' value 'Multi-scan' changed to
'multi-scan' according to
'/home/saulius/struct/CIF-dictionaries/cif_core.dic' dictionary named
'cif_core.dic' version 2.4.1 from 2010-06-29.

Automatic conversion script
Id: cif_fix_enum 1527 2010-12-29 10:47:43Z saulius 
;
_cod_database_code 4311156

loop_
_symmetry_equiv_pos_as_xyz
'x, y, z'
'-x+1/2, y+1/2, -z+1/2'
'-x, -y, -z'
'x-1/2, -y-1/2, z-1/2'

loop_
_atom_site_label
_atom_site_type_symbol
_atom_site_fract_x
_atom_site_fract_y
_atom_site_fract_z
_atom_site_U_iso_or_equiv
_atom_site_adp_type
_atom_site_occupancy
_atom_site_symmetry_multiplicity
_atom_site_calc_flag
_atom_site_refinement_flags
_atom_site_disorder_assembly
_atom_site_disorder_group
Ni1 Ni 0.63142(2) 0.30280(4) 0.387539(16) 0.02610(14) Uani 1 1 d . . .
Cl1 Cl 0.66253(6) 0.07343(7) 0.38478(4) 0.0373(2) Uani 1 1 d . . .
Cl2 Cl 0.66248(7) 0.49640(10) -0.14271(4) 0.0539(3) Uani 1 1 d . . .
O1 O 0.7549(2) 0.5025(5) -0.13009(19) 0.1067(14) Uani 1 1 d . . .
O2 O 0.6280(3) 0.6016(5) -0.11550(19) 0.1197(17) Uani 1 1 d . . .
O3 O 0.6392(4) 0.3736(5) -0.1226(2) 0.1309(18) Uani 1 1 d . . .
O4 O 0.6351(3) 0.5018(4) -0.20319(14) 0.0965(13) Uani 1 1 d . . .
N1 N 0.60591(17) 0.5049(2) 0.37420(10) 0.0285(5) Uani 1 1 d . . .
N2 N 0.66327(17) 0.3273(2) 0.29643(11) 0.0294(6) Uani 1 1 d . . .
N3 N 0.50703(17) 0.2825(3) 0.33871(11) 0.0298(6) Uani 1 1 d . . .
N4 N 0.54953(16) 0.2706(2) 0.45566(11) 0.0276(5) Uani 1 1 d . . .
N5 N 0.74791(18) 0.3341(3) 0.44028(12) 0.0333(6) Uani 1 1 d . . .
N6 N 0.1053(3) 0.4556(5) 0.2435(2) 0.0886(14) Uani 1 1 d . . .
N7 N 0.6249(4) 0.2089(7) 0.0288(3) 0.1051(18) Uani 1 1 d . . .
C1 C 0.6658(2) 0.6027(3) 0.38122(14) 0.0329(7) Uani 1 1 d . . .
C2 C 0.6512(2) 0.7232(3) 0.35293(16) 0.0382(8) Uani 1 1 d . . .
C3 C 0.5749(3) 0.7427(4) 0.31497(16) 0.0412(8) Uani 1 1 d . . .
C4 C 0.5127(2) 0.6429(3) 0.30770(15) 0.0369(7) Uani 1 1 d . . .
C5 C 0.5294(2) 0.5256(3) 0.33878(13) 0.0297(6) Uani 1 1 d . . .
C6 C 0.4643(2) 0.4144(3) 0.33734(15) 0.0321(7) Uani 1 1 d . . .
C7 C 0.5165(2) 0.2373(4) 0.27969(14) 0.0359(7) Uani 1 1 d . . .
C8 C 0.5884(2) 0.3137(3) 0.25824(13) 0.0313(7) Uani 1 1 d . . .
C9 C 0.5762(2) 0.3630(3) 0.20167(14) 0.0373(7) Uani 1 1 d . . .
C10 C 0.6450(3) 0.4302(3) 0.18401(15) 0.0426(9) Uani 1 1 d . . .
C11 C 0.7222(3) 0.4436(3) 0.22191(15) 0.0397(8) Uani 1 1 d . . .
C12 C 0.7310(2) 0.3903(3) 0.27750(14) 0.0324(7) Uani 1 1 d . . .
C13 C 0.8173(2) 0.3928(3) 0.31502(15) 0.0360(7) Uani 1 1 d . . .
C14 C 0.8535(2) 0.2755(4) 0.33913(18) 0.0433(9) Uani 1 1 d . . .
C15 C 0.9389(3) 0.2725(4) 0.3679(2) 0.0522(10) Uani 1 1 d . . .
C16 C 0.9876(3) 0.3871(5) 0.3747(2) 0.0599(12) Uani 1 1 d . . .
C17 C 0.9519(3) 0.5051(5) 0.3527(2) 0.0651(13) Uani 1 1 d . . .
C18 C 0.8671(3) 0.5080(4) 0.32234(19) 0.0510(10) Uani 1 1 d . . .
C19 C 0.4589(2) 0.1829(3) 0.36761(15) 0.0336(7) Uani 1 1 d . . .
C20 C 0.4791(2) 0.1977(3) 0.43273(14) 0.0296(7) Uani 1 1 d . . .
C21 C 0.4264(2) 0.1319(3) 0.46648(15) 0.0346(7) Uani 1 1 d . . .
C22 C 0.4477(2) 0.1386(3) 0.52611(16) 0.0411(8) Uani 1 1 d . . .
C23 C 0.5182(2) 0.2147(3) 0.55001(15) 0.0375(8) Uani 1 1 d . . .
C24 C 0.5675(2) 0.2827(3) 0.51420(13) 0.0306(7) Uani 1 1 d . . .
C25 C 0.6364(2) 0.3750(3) 0.54131(13) 0.0333(7) Uani 1 1 d . . .
C26 C 0.6963(3) 0.3357(4) 0.59002(16) 0.0443(9) Uani 1 1 d . . .
C27 C 0.7577(3) 0.4248(5) 0.61770(18) 0.0537(10) Uani 1 1 d . . .
C28 C 0.7609(3) 0.5543(4) 0.59695(18) 0.0512(10) Uani 1 1 d . . .
C29 C 0.7024(2) 0.5931(4) 0.54880(17) 0.0424(8) Uani 1 1 d . . .
C30 C 0.6399(2) 0.5049(3) 0.52107(15) 0.0342(7) Uani 1 1 d . . .
C31 C 0.8119(2) 0.3437(4) 0.47170(16) 0.0395(8) Uani 1 1 d . . .
C32 C 0.8942(3) 0.3547(7) 0.5122(2) 0.0615(12) Uani 1 1 d . . .
C33 C 0.6325(4) 0.3180(8) 0.0243(2) 0.0873(18) Uani 1 1 d . . .
C34 C 0.6424(7) 0.4622(9) 0.0182(3) 0.166(4) Uani 1 1 d . . .
H34A H 0.5915 0.5073 0.0292 0.250 Uiso 1 1 calc R . .
H34B H 0.6466 0.4835 -0.0222 0.250 Uiso 1 1 calc R . .
H34C H 0.6956 0.4918 0.0437 0.250 Uiso 1 1 calc R . .
C35 C 0.1595(3) 0.3802(5) 0.24768(18) 0.0563(10) Uani 1 1 d . . .
C36 C 0.2282(3) 0.2806(5) 0.2538(2) 0.0641(12) Uani 1 1 d . . .
H36A H 0.2584 0.2789 0.2942 0.096 Uiso 1 1 calc R . .
H36B H 0.2701 0.3025 0.2280 0.096 Uiso 1 1 calc R . .
H36C H 0.2024 0.1933 0.2433 0.096 Uiso 1 1 calc R . .
H1 H 0.720(3) 0.586(4) 0.4070(17) 0.048(11) Uiso 1 1 d . . .
H2 H 0.691(2) 0.785(4) 0.3609(15) 0.035(9) Uiso 1 1 d . . .
H3 H 0.563(3) 0.829(4) 0.2928(17) 0.052(11) Uiso 1 1 d . . .
H4 H 0.459(2) 0.651(4) 0.2849(16) 0.039(10) Uiso 1 1 d . . .
H6A H 0.4361(19) 0.422(3) 0.3722(13) 0.021(7) Uiso 1 1 d . . .
H6B H 0.423(2) 0.423(3) 0.3064(15) 0.028(9) Uiso 1 1 d . . .
H7A H 0.462(2) 0.238(4) 0.2518(15) 0.037(9) Uiso 1 1 d . . .
H7B H 0.532(2) 0.143(4) 0.2818(13) 0.028(8) Uiso 1 1 d . . .
H9 H 0.520(2) 0.353(3) 0.1743(15) 0.035(9) Uiso 1 1 d . . .
H10 H 0.640(2) 0.467(3) 0.1466(16) 0.038(9) Uiso 1 1 d . . .
H11 H 0.768(2) 0.489(4) 0.2136(15) 0.041(10) Uiso 1 1 d . . .
H14 H 0.821(3) 0.197(4) 0.3334(19) 0.061(13) Uiso 1 1 d . . .
H15 H 0.959(2) 0.193(4) 0.3834(16) 0.042(10) Uiso 1 1 d . . .
H16 H 1.040(4) 0.377(5) 0.395(2) 0.085(16) Uiso 1 1 d . . .
H17 H 0.983(3) 0.585(5) 0.3572(19) 0.068(13) Uiso 1 1 d . . .
H18 H 0.839(3) 0.581(4) 0.3020(18) 0.059(13) Uiso 1 1 d . . .
H19A H 0.399(3) 0.186(4) 0.3534(18) 0.056(12) Uiso 1 1 d . . .
H19B H 0.472(2) 0.094(4) 0.3559(15) 0.038(9) Uiso 1 1 d . . .
H21 H 0.378(2) 0.087(3) 0.4476(14) 0.032(9) Uiso 1 1 d . . .
H22 H 0.414(3) 0.093(4) 0.5504(18) 0.061(12) Uiso 1 1 d . . .
H23 H 0.536(2) 0.227(4) 0.5896(17) 0.041(10) Uiso 1 1 d . . .
H26 H 0.694(2) 0.246(4) 0.6021(16) 0.045(10) Uiso 1 1 d . . .
H27 H 0.798(2) 0.394(4) 0.6510(16) 0.045(10) Uiso 1 1 d . . .
H28 H 0.806(3) 0.627(5) 0.6220(19) 0.068(13) Uiso 1 1 d . . .
H29 H 0.702(3) 0.682(4) 0.5325(19) 0.062(13) Uiso 1 1 d . . .
H30 H 0.602(2) 0.530(3) 0.4874(14) 0.027(8) Uiso 1 1 d . . .
H32A H 0.888(3) 0.303(5) 0.549(3) 0.086(17) Uiso 1 1 d . . .
H32B H 0.937(4) 0.322(5) 0.498(2) 0.088(19) Uiso 1 1 d . . .
H32C H 0.910(4) 0.440(7) 0.520(3) 0.13(3) Uiso 1 1 d . . .

loop_
_atom_site_aniso_label
_atom_site_aniso_U_11
_atom_site_aniso_U_22
_atom_site_aniso_U_33
_atom_site_aniso_U_23
_atom_site_aniso_U_13
_atom_site_aniso_U_12
Ni1 0.0295(2) 0.0215(2) 0.0285(2) -0.00028(15) 0.00850(16) -0.00050(15)
Cl1 0.0509(5) 0.0219(4) 0.0446(4) 0.0017(3) 0.0244(4) 0.0010(3)
Cl2 0.0625(6) 0.0489(6) 0.0456(5) 0.0015(4) -0.0053(5) -0.0074(5)
O1 0.063(2) 0.124(4) 0.119(3) -0.010(3) -0.030(2) 0.004(2)
O2 0.123(4) 0.118(4) 0.104(3) -0.047(3) -0.023(3) 0.054(3)
O3 0.183(5) 0.080(3) 0.141(4) 0.012(3) 0.061(4) -0.053(3)
O4 0.110(3) 0.123(3) 0.0485(18) 0.005(2) -0.0114(19) 0.015(3)
N1 0.0323(13) 0.0249(13) 0.0292(12) 0.0001(10) 0.0077(11) 0.0006(11)
N2 0.0378(14) 0.0256(13) 0.0273(12) 0.0003(10) 0.0131(12) 0.0008(11)
N3 0.0338(13) 0.0286(14) 0.0277(13) -0.0005(10) 0.0071(11) -0.0046(11)
N4 0.0318(13) 0.0245(13) 0.0293(13) 0.0031(10) 0.0134(11) 0.0036(10)
N5 0.0351(15) 0.0295(15) 0.0368(14) -0.0019(11) 0.0107(13) 0.0023(11)
N6 0.092(3) 0.085(3) 0.088(3) 0.020(3) 0.010(3) 0.027(3)
N7 0.084(4) 0.123(5) 0.110(4) -0.005(4) 0.020(3) -0.003(4)
C1 0.0361(17) 0.0311(17) 0.0333(16) -0.0031(13) 0.0107(15) -0.0052(14)
C2 0.048(2) 0.0252(17) 0.045(2) -0.0046(14) 0.0183(17) -0.0075(15)
C3 0.057(2) 0.0272(17) 0.0425(19) 0.0042(15) 0.0183(18) 0.0051(16)
C4 0.0424(19) 0.0354(18) 0.0330(17) 0.0029(14) 0.0063(16) 0.0073(15)
C5 0.0352(16) 0.0285(16) 0.0268(14) 0.0002(12) 0.0093(13) 0.0031(13)
C6 0.0337(17) 0.0330(18) 0.0291(16) 0.0023(13) 0.0036(15) 0.0018(14)
C7 0.0428(19) 0.037(2) 0.0284(16) -0.0060(14) 0.0068(15) -0.0095(16)
C8 0.0443(18) 0.0246(16) 0.0276(15) -0.0037(12) 0.0133(14) 0.0001(13)
C9 0.051(2) 0.0312(17) 0.0300(16) -0.0021(14) 0.0088(16) 0.0046(16)
C10 0.067(2) 0.0312(18) 0.0336(18) 0.0056(14) 0.0203(18) 0.0030(17)
C11 0.051(2) 0.0311(18) 0.0418(19) 0.0057(14) 0.0220(18) -0.0022(16)
C12 0.0415(17) 0.0230(15) 0.0360(16) 0.0004(13) 0.0166(15) 0.0012(13)
C13 0.0359(17) 0.0322(17) 0.0445(18) 0.0012(14) 0.0205(15) -0.0003(14)
C14 0.0412(19) 0.035(2) 0.056(2) -0.0003(16) 0.0154(18) 0.0021(16)
C15 0.043(2) 0.048(2) 0.066(3) 0.008(2) 0.011(2) 0.0106(19)
C16 0.033(2) 0.076(3) 0.072(3) 0.002(2) 0.011(2) -0.005(2)
C17 0.050(2) 0.059(3) 0.086(3) 0.012(3) 0.012(2) -0.021(2)
C18 0.047(2) 0.040(2) 0.068(3) 0.0104(19) 0.014(2) -0.0073(17)
C19 0.0351(17) 0.0305(18) 0.0363(17) -0.0025(14) 0.0094(15) -0.0090(14)
C20 0.0316(15) 0.0223(15) 0.0372(16) 0.0013(12) 0.0119(14) 0.0011(12)
C21 0.0338(17) 0.0266(17) 0.0461(19) 0.0020(14) 0.0147(16) -0.0009(14)
C22 0.050(2) 0.0323(18) 0.047(2) 0.0085(15) 0.0246(18) 0.0021(16)
C23 0.052(2) 0.0314(18) 0.0331(17) 0.0025(14) 0.0174(16) 0.0051(15)
C24 0.0363(16) 0.0266(16) 0.0304(15) 0.0024(12) 0.0099(14) 0.0081(13)
C25 0.0380(17) 0.0345(18) 0.0296(15) -0.0010(13) 0.0121(14) 0.0069(14)
C26 0.053(2) 0.043(2) 0.0370(18) 0.0030(16) 0.0069(17) 0.0043(18)
C27 0.049(2) 0.066(3) 0.043(2) -0.005(2) -0.0029(19) 0.005(2)
C28 0.044(2) 0.061(3) 0.050(2) -0.014(2) 0.0110(18) -0.0033(19)
C29 0.045(2) 0.0351(19) 0.052(2) -0.0057(16) 0.0228(18) 0.0015(16)
C30 0.0369(17) 0.0328(18) 0.0350(17) -0.0011(14) 0.0122(15) 0.0059(14)
C31 0.0374(19) 0.0387(19) 0.0436(19) -0.0015(15) 0.0100(17) 0.0053(15)
C32 0.039(2) 0.087(4) 0.055(3) -0.004(3) -0.004(2) 0.007(2)
C33 0.080(4) 0.121(6) 0.058(3) -0.011(4) 0.003(3) -0.019(4)
C34 0.287(12) 0.137(7) 0.058(4) 0.006(4) -0.021(5) -0.079(8)
C35 0.061(3) 0.057(3) 0.047(2) 0.0072(19) -0.003(2) 0.000(2)
C36 0.053(2) 0.069(3) 0.069(3) 0.006(2) 0.005(2) 0.004(2)

loop_
_atom_type_symbol
_atom_type_description
_atom_type_scat_dispersion_real
_atom_type_scat_dispersion_imag
_atom_type_scat_source
C C 0.0033 0.0016 'International Tables Vol C Tables 4.2.6.8 and 6.1.1.4'
H H 0.0000 0.0000 'International Tables Vol C Tables 4.2.6.8 and 6.1.1.4'
N N 0.0061 0.0033 'International Tables Vol C Tables 4.2.6.8 and 6.1.1.4'
O O 0.0106 0.0060 'International Tables Vol C Tables 4.2.6.8 and 6.1.1.4'
Cl Cl 0.1484 0.1585 'International Tables Vol C Tables 4.2.6.8 and 6.1.1.4'
Ni Ni 0.3393 1.1124 'International Tables Vol C Tables 4.2.6.8 and 6.1.1.4'

loop_
_geom_angle_atom_site_label_1
_geom_angle_atom_site_label_2
_geom_angle_atom_site_label_3
_geom_angle
_geom_angle_site_symmetry_1
_geom_angle_site_symmetry_3
_geom_angle_publ_flag
N5 Ni1 N3 174.63(10) . . ?
N5 Ni1 N1 93.79(10) . . ?
N3 Ni1 N1 83.04(10) . . ?
N5 Ni1 N4 98.35(10) . . ?
N3 Ni1 N4 77.85(10) . . ?
N1 Ni1 N4 97.64(9) . . ?
N5 Ni1 N2 103.94(10) . . ?
N3 Ni1 N2 79.82(9) . . ?
N1 Ni1 N2 79.62(9) . . ?
N4 Ni1 N2 157.67(10) . . ?
N5 Ni1 Cl1 90.21(8) . . ?
N3 Ni1 Cl1 93.64(7) . . ?
N1 Ni1 Cl1 169.73(7) . . ?
N4 Ni1 Cl1 91.13(7) . . ?
N2 Ni1 Cl1 90.24(7) . . ?
O2 Cl2 O3 112.6(3) . . ?
O2 Cl2 O4 110.7(3) . . ?
O3 Cl2 O4 108.7(3) . . ?
O2 Cl2 O1 109.0(3) . . ?
O3 Cl2 O1 106.1(3) . . ?
O4 Cl2 O1 109.6(3) . . ?
C1 N1 C5 118.8(3) . . ?
C1 N1 Ni1 125.9(2) . . ?
C5 N1 Ni1 111.6(2) . . ?
C8 N2 C12 117.3(3) . . ?
C8 N2 Ni1 108.09(18) . . ?
C12 N2 Ni1 130.7(2) . . ?
C19 N3 C7 110.5(2) . . ?
C19 N3 C6 111.2(2) . . ?
C7 N3 C6 111.6(3) . . ?
C19 N3 Ni1 108.0(2) . . ?
C7 N3 Ni1 108.3(2) . . ?
C6 N3 Ni1 107.06(19) . . ?
C20 N4 C24 117.8(3) . . ?
C20 N4 Ni1 108.48(19) . . ?
C24 N4 Ni1 131.6(2) . . ?
C31 N5 Ni1 175.2(3) . . ?
N1 C1 C2 122.1(3) . . ?
N1 C1 H1 117(2) . . ?
C2 C1 H1 121(2) . . ?
C3 C2 C1 119.3(3) . . ?
C3 C2 H2 123(2) . . ?
C1 C2 H2 118(2) . . ?
C2 C3 C4 119.0(3) . . ?
C2 C3 H3 121(2) . . ?
C4 C3 H3 120(2) . . ?
C3 C4 C5 119.3(3) . . ?
C3 C4 H4 124(2) . . ?
C5 C4 H4 117(2) . . ?
N1 C5 C4 121.5(3) . . ?
N1 C5 C6 114.7(3) . . ?
C4 C5 C6 123.8(3) . . ?
N3 C6 C5 111.9(3) . . ?
N3 C6 H6A 107.8(17) . . ?
C5 C6 H6A 108.3(17) . . ?
N3 C6 H6B 111(2) . . ?
C5 C6 H6B 110(2) . . ?
H6A C6 H6B 107(3) . . ?
N3 C7 C8 110.1(3) . . ?
N3 C7 H7A 114(2) . . ?
C8 C7 H7A 112(2) . . ?
N3 C7 H7B 108.3(18) . . ?
C8 C7 H7B 108.7(18) . . ?
H7A C7 H7B 103(3) . . ?
N2 C8 C9 123.8(3) . . ?
N2 C8 C7 115.8(3) . . ?
C9 C8 C7 120.3(3) . . ?
C10 C9 C8 117.8(3) . . ?
C10 C9 H9 119.4(19) . . ?
C8 C9 H9 122.8(19) . . ?
C11 C10 C9 119.3(3) . . ?
C11 C10 H10 120(2) . . ?
C9 C10 H10 121(2) . . ?
C10 C11 C12 120.3(3) . . ?
C10 C11 H11 124(2) . . ?
C12 C11 H11 116(2) . . ?
N2 C12 C11 121.3(3) . . ?
N2 C12 C13 119.2(3) . . ?
C11 C12 C13 119.3(3) . . ?
C14 C13 C18 118.8(4) . . ?
C14 C13 C12 119.6(3) . . ?
C18 C13 C12 121.3(3) . . ?
C15 C14 C13 120.4(4) . . ?
C15 C14 H14 120(3) . . ?
C13 C14 H14 120(3) . . ?
C16 C15 C14 120.1(4) . . ?
C16 C15 H15 123(2) . . ?
C14 C15 H15 117(2) . . ?
C15 C16 C17 120.3(4) . . ?
C15 C16 H16 114(4) . . ?
C17 C16 H16 125(4) . . ?
C16 C17 C18 119.8(4) . . ?
C16 C17 H17 122(3) . . ?
C18 C17 H17 118(3) . . ?
C17 C18 C13 120.4(4) . . ?
C17 C18 H18 126(3) . . ?
C13 C18 H18 113(3) . . ?
N3 C19 C20 110.9(3) . . ?
N3 C19 H19A 111(3) . . ?
C20 C19 H19A 113(3) . . ?
N3 C19 H19B 111(2) . . ?
C20 C19 H19B 111(2) . . ?
H19A C19 H19B 100(3) . . ?
N4 C20 C21 123.1(3) . . ?
N4 C20 C19 118.2(3) . . ?
C21 C20 C19 118.7(3) . . ?
C22 C21 C20 118.9(3) . . ?
C22 C21 H21 123(2) . . ?
C20 C21 H21 118(2) . . ?
C23 C22 C21 118.6(3) . . ?
C23 C22 H22 120(3) . . ?
C21 C22 H22 121(3) . . ?
C22 C23 C24 120.4(3) . . ?
C22 C23 H23 124(2) . . ?
C24 C23 H23 115(2) . . ?
N4 C24 C23 121.0(3) . . ?
N4 C24 C25 120.2(3) . . ?
C23 C24 C25 118.7(3) . . ?
C30 C25 C26 118.9(3) . . ?
C30 C25 C24 120.7(3) . . ?
C26 C25 C24 120.3(3) . . ?
C27 C26 C25 120.4(4) . . ?
C27 C26 H26 122(2) . . ?
C25 C26 H26 117(2) . . ?
C26 C27 C28 120.3(4) . . ?
C26 C27 H27 118(2) . . ?
C28 C27 H27 122(2) . . ?
C29 C28 C27 119.5(4) . . ?
C29 C28 H28 121(2) . . ?
C27 C28 H28 119(2) . . ?
C28 C29 C30 120.7(4) . . ?
C28 C29 H29 123(3) . . ?
C30 C29 H29 117(3) . . ?
C29 C30 C25 120.3(3) . . ?
C29 C30 H30 121(2) . . ?
C25 C30 H30 119(2) . . ?
N5 C31 C32 179.5(5) . . ?
C31 C32 H32A 108(3) . . ?
C31 C32 H32B 112(4) . . ?
H32A C32 H32B 108(5) . . ?
C31 C32 H32C 112(5) . . ?
H32A C32 H32C 112(5) . . ?
H32B C32 H32C 104(5) . . ?
N7 C33 C34 179.8(10) . . ?
C33 C34 H34A 109.5 . . ?
C33 C34 H34B 109.5 . . ?
H34A C34 H34B 109.5 . . ?
C33 C34 H34C 109.5 . . ?
H34A C34 H34C 109.5 . . ?
H34B C34 H34C 109.5 . . ?
N6 C35 C36 178.6(5) . . ?
C35 C36 H36A 109.5 . . ?
C35 C36 H36B 109.5 . . ?
H36A C36 H36B 109.5 . . ?
C35 C36 H36C 109.5 . . ?
H36A C36 H36C 109.5 . . ?
H36B C36 H36C 109.5 . . ?

loop_
_geom_bond_atom_site_label_1
_geom_bond_atom_site_label_2
_geom_bond_distance
_geom_bond_site_symmetry_2
_geom_bond_publ_flag
Ni1 N5 2.034(3) . ?
Ni1 N3 2.081(3) . ?
Ni1 N1 2.088(2) . ?
Ni1 N4 2.213(2) . ?
Ni1 N2 2.272(2) . ?
Ni1 Cl1 2.3641(8) . ?
Cl2 O2 1.387(4) . ?
Cl2 O3 1.392(4) . ?
Cl2 O4 1.405(3) . ?
Cl2 O1 1.414(4) . ?
N1 C1 1.345(4) . ?
N1 C5 1.345(4) . ?
N2 C8 1.348(4) . ?
N2 C12 1.361(4) . ?
N3 C19 1.477(4) . ?
N3 C7 1.479(4) . ?
N3 C6 1.483(4) . ?
N4 C20 1.351(4) . ?
N4 C24 1.353(4) . ?
N5 C31 1.136(4) . ?
N6 C35 1.125(6) . ?
N7 C33 1.113(8) . ?
C1 C2 1.383(5) . ?
C1 H1 0.96(4) . ?
C2 C3 1.370(5) . ?
C2 H2 0.88(4) . ?
C3 C4 1.383(5) . ?
C3 H3 1.02(4) . ?
C4 C5 1.389(5) . ?
C4 H4 0.91(4) . ?
C5 C6 1.504(4) . ?
C6 H6A 0.99(3) . ?
C6 H6B 0.89(3) . ?
C7 C8 1.505(4) . ?
C7 H7A 0.98(4) . ?
C7 H7B 0.98(3) . ?
C8 C9 1.393(4) . ?
C9 C10 1.381(5) . ?
C9 H9 0.99(4) . ?
C10 C11 1.372(5) . ?
C10 H10 0.94(4) . ?
C11 C12 1.389(5) . ?
C11 H11 0.90(4) . ?
C12 C13 1.472(5) . ?
C13 C14 1.388(5) . ?
C13 C18 1.389(5) . ?
C14 C15 1.381(6) . ?
C14 H14 0.93(4) . ?
C15 C16 1.374(6) . ?
C15 H15 0.92(4) . ?
C16 C17 1.374(7) . ?
C16 H16 0.87(5) . ?
C17 C18 1.387(6) . ?
C17 H17 0.93(5) . ?
C18 H18 0.94(4) . ?
C19 C20 1.506(5) . ?
C19 H19A 0.93(4) . ?
C19 H19B 0.97(4) . ?
C20 C21 1.391(4) . ?
C21 C22 1.376(5) . ?
C21 H21 0.92(3) . ?
C22 C23 1.375(5) . ?
C22 H22 0.95(4) . ?
C23 C24 1.400(4) . ?
C23 H23 0.93(4) . ?
C24 C25 1.477(5) . ?
C25 C30 1.395(5) . ?
C25 C26 1.399(5) . ?
C26 C27 1.388(6) . ?
C26 H26 0.95(4) . ?
C27 C28 1.395(6) . ?
C27 H27 0.97(4) . ?
C28 C29 1.378(6) . ?
C28 H28 1.11(5) . ?
C29 C30 1.394(5) . ?
C29 H29 0.98(4) . ?
C30 H30 0.94(3) . ?
C31 C32 1.461(6) . ?
C32 H32A 1.01(6) . ?
C32 H32B 0.85(6) . ?
C32 H32C 0.90(7) . ?
C33 C34 1.470(10) . ?
C34 H34A 0.9800 . ?
C34 H34B 0.9800 . ?
C34 H34C 0.9800 . ?
C35 C36 1.453(6) . ?
C36 H36A 0.9800 . ?
C36 H36B 0.9800 . ?
C36 H36C 0.9800 . ?

loop_
_geom_torsion_atom_site_label_1
_geom_torsion_atom_site_label_2
_geom_torsion_atom_site_label_3
_geom_torsion_atom_site_label_4
_geom_torsion
_geom_torsion_site_symmetry_1
_geom_torsion_site_symmetry_2
_geom_torsion_site_symmetry_3
_geom_torsion_site_symmetry_4
_geom_torsion_publ_flag
N5 Ni1 N1 C1 21.5(2) . . . . ?
N3 Ni1 N1 C1 -162.8(3) . . . . ?
N4 Ni1 N1 C1 120.5(2) . . . . ?
N2 Ni1 N1 C1 -81.9(2) . . . . ?
Cl1 Ni1 N1 C1 -91.1(5) . . . . ?
N5 Ni1 N1 C5 179.60(19) . . . . ?
N3 Ni1 N1 C5 -4.76(19) . . . . ?
N4 Ni1 N1 C5 -81.44(19) . . . . ?
N2 Ni1 N1 C5 76.11(19) . . . . ?
Cl1 Ni1 N1 C5 66.9(5) . . . . ?
N5 Ni1 N2 C8 -177.38(19) . . . . ?
N3 Ni1 N2 C8 -1.31(19) . . . . ?
N1 Ni1 N2 C8 -86.0(2) . . . . ?
N4 Ni1 N2 C8 -1.2(4) . . . . ?
Cl1 Ni1 N2 C8 92.35(19) . . . . ?
N5 Ni1 N2 C12 -20.8(3) . . . . ?
N3 Ni1 N2 C12 155.3(3) . . . . ?
N1 Ni1 N2 C12 70.5(3) . . . . ?
N4 Ni1 N2 C12 155.4(3) . . . . ?
Cl1 Ni1 N2 C12 -111.1(3) . . . . ?
N5 Ni1 N3 C19 -81.2(11) . . . . ?
N1 Ni1 N3 C19 -135.3(2) . . . . ?
N4 Ni1 N3 C19 -35.87(19) . . . . ?
N2 Ni1 N3 C19 144.1(2) . . . . ?
Cl1 Ni1 N3 C19 54.51(19) . . . . ?
N5 Ni1 N3 C7 159.1(10) . . . . ?
N1 Ni1 N3 C7 105.1(2) . . . . ?
N4 Ni1 N3 C7 -155.5(2) . . . . ?
N2 Ni1 N3 C7 24.4(2) . . . . ?
Cl1 Ni1 N3 C7 -65.2(2) . . . . ?
N5 Ni1 N3 C6 38.7(12) . . . . ?
N1 Ni1 N3 C6 -15.39(18) . . . . ?
N4 Ni1 N3 C6 84.00(19) . . . . ?
N2 Ni1 N3 C6 -96.04(19) . . . . ?
Cl1 Ni1 N3 C6 174.37(18) . . . . ?
N5 Ni1 N4 C20 -155.8(2) . . . . ?
N3 Ni1 N4 C20 28.03(19) . . . . ?
N1 Ni1 N4 C20 109.2(2) . . . . ?
N2 Ni1 N4 C20 27.9(3) . . . . ?
Cl1 Ni1 N4 C20 -65.45(19) . . . . ?
N5 Ni1 N4 C24 6.8(3) . . . . ?
N3 Ni1 N4 C24 -169.4(3) . . . . ?
N1 Ni1 N4 C24 -88.2(3) . . . . ?
N2 Ni1 N4 C24 -169.5(2) . . . . ?
Cl1 Ni1 N4 C24 97.2(3) . . . . ?
N3 Ni1 N5 C31 95(3) . . . . ?
N1 Ni1 N5 C31 149(3) . . . . ?
N4 Ni1 N5 C31 50(3) . . . . ?
N2 Ni1 N5 C31 -131(3) . . . . ?
Cl1 Ni1 N5 C31 -41(3) . . . . ?
C5 N1 C1 C2 -0.4(4) . . . . ?
Ni1 N1 C1 C2 156.3(2) . . . . ?
N1 C1 C2 C3 -2.3(5) . . . . ?
C1 C2 C3 C4 2.6(5) . . . . ?
C2 C3 C4 C5 -0.3(5) . . . . ?
C1 N1 C5 C4 2.7(4) . . . . ?
Ni1 N1 C5 C4 -157.1(2) . . . . ?
C1 N1 C5 C6 -175.6(3) . . . . ?
Ni1 N1 C5 C6 24.6(3) . . . . ?
C3 C4 C5 N1 -2.4(5) . . . . ?
C3 C4 C5 C6 175.8(3) . . . . ?
C19 N3 C6 C5 149.8(3) . . . . ?
C7 N3 C6 C5 -86.3(3) . . . . ?
Ni1 N3 C6 C5 32.1(3) . . . . ?
N1 C5 C6 N3 -39.2(4) . . . . ?
C4 C5 C6 N3 142.5(3) . . . . ?
C19 N3 C7 C8 -161.7(3) . . . . ?
C6 N3 C7 C8 74.0(3) . . . . ?
Ni1 N3 C7 C8 -43.6(3) . . . . ?
C12 N2 C8 C9 -1.6(4) . . . . ?
Ni1 N2 C8 C9 158.6(3) . . . . ?
C12 N2 C8 C7 176.9(3) . . . . ?
Ni1 N2 C8 C7 -23.0(3) . . . . ?
N3 C7 C8 N2 45.8(4) . . . . ?
N3 C7 C8 C9 -135.6(3) . . . . ?
N2 C8 C9 C10 -0.4(5) . . . . ?
C7 C8 C9 C10 -178.8(3) . . . . ?
C8 C9 C10 C11 1.3(5) . . . . ?
C9 C10 C11 C12 -0.1(5) . . . . ?
C8 N2 C12 C11 2.8(4) . . . . ?
Ni1 N2 C12 C11 -152.1(3) . . . . ?
C8 N2 C12 C13 -172.4(3) . . . . ?
Ni1 N2 C12 C13 32.8(4) . . . . ?
C10 C11 C12 N2 -2.0(5) . . . . ?
C10 C11 C12 C13 173.2(3) . . . . ?
N2 C12 C13 C14 50.1(4) . . . . ?
C11 C12 C13 C14 -125.2(4) . . . . ?
N2 C12 C13 C18 -136.3(3) . . . . ?
C11 C12 C13 C18 48.4(5) . . . . ?
C18 C13 C14 C15 -2.6(5) . . . . ?
C12 C13 C14 C15 171.2(3) . . . . ?
C13 C14 C15 C16 2.5(6) . . . . ?
C14 C15 C16 C17 -0.5(7) . . . . ?
C15 C16 C17 C18 -1.3(7) . . . . ?
C16 C17 C18 C13 1.3(7) . . . . ?
C14 C13 C18 C17 0.7(6) . . . . ?
C12 C13 C18 C17 -173.0(4) . . . . ?
C7 N3 C19 C20 157.3(3) . . . . ?
C6 N3 C19 C20 -78.2(3) . . . . ?
Ni1 N3 C19 C20 39.0(3) . . . . ?
C24 N4 C20 C21 -2.0(4) . . . . ?
Ni1 N4 C20 C21 163.4(2) . . . . ?
C24 N4 C20 C19 -179.6(3) . . . . ?
Ni1 N4 C20 C19 -14.2(3) . . . . ?
N3 C19 C20 N4 -15.7(4) . . . . ?
N3 C19 C20 C21 166.6(3) . . . . ?
N4 C20 C21 C22 -1.4(5) . . . . ?
C19 C20 C21 C22 176.1(3) . . . . ?
C20 C21 C22 C23 2.6(5) . . . . ?
C21 C22 C23 C24 -0.6(5) . . . . ?
C20 N4 C24 C23 4.1(4) . . . . ?
Ni1 N4 C24 C23 -157.2(2) . . . . ?
C20 N4 C24 C25 -172.0(3) . . . . ?
Ni1 N4 C24 C25 26.7(4) . . . . ?
C22 C23 C24 N4 -3.0(5) . . . . ?
C22 C23 C24 C25 173.3(3) . . . . ?
N4 C24 C25 C30 47.7(4) . . . . ?
C23 C24 C25 C30 -128.6(3) . . . . ?
N4 C24 C25 C26 -136.2(3) . . . . ?
C23 C24 C25 C26 47.6(4) . . . . ?
C30 C25 C26 C27 0.2(5) . . . . ?
C24 C25 C26 C27 -176.1(3) . . . . ?
C25 C26 C27 C28 -0.5(6) . . . . ?
C26 C27 C28 C29 0.1(6) . . . . ?
C27 C28 C29 C30 0.6(5) . . . . ?
C28 C29 C30 C25 -0.9(5) . . . . ?
C26 C25 C30 C29 0.5(5) . . . . ?
C24 C25 C30 C29 176.7(3) . . . . ?
Ni1 N5 C31 C32 23(44) . . . . ?
